data_2009362
loop_
_publ_author_name
'Hazell, A.'
'Goh, N.K.'
'Khoo, L.E.'

_publ_section_title
;
 Molecular adduct of dimethyltin dichloride with methyl
 <i>N</i>-(2-hydroxybenzylidene)alaninate (1:2),
 [SnCl~2~(C~11~H~13~NO~3~)~2~(CH~3~)~2~]
;
_journal_issue 1
_journal_name_full 'Acta Crystallographica Section C'
_journal_page_first 54
_journal_page_last 56
_journal_paper_doi 10.1107/S0108270193005694
_journal_volume 50
_journal_year 1994
_chemical_formula_moiety 'C24 H32 Cl2 N2 O6 Sn1'
_chemical_formula_sum 'C24 H32 Cl2 N2 O6 Sn'
_chemical_formula_weight 634.15
_space_group_IT_number 14
_space_group_name_Hall '-P 2yn'
_space_group_name_H-M_alt 'P 1 21/n 1'
_symmetry_cell_setting monoclinic
_symmetry_space_group_name_Hall '-P 2yn'
_symmetry_space_group_name_H-M 'P 1 21/n 1'
_atom_type_scat_source IntTabIV
_cell_angle_alpha 90.
_cell_angle_beta 105.423(9)
_cell_angle_gamma 90.
_cell_formula_units_Z 2
_cell_length_a 12.092(2)
_cell_length_b 9.393(2)
_cell_length_c 12.507(2)
_cell_measurement_reflns_used 120
_cell_measurement_temperature 293
_cell_measurement_theta_max 27.9
_cell_measurement_theta_min 20.2
_cell_volume 1369.4(4)
_diffrn_measurement_device 'Huber four-circle'
_diffrn_measurement_method ' \w-2\q step scan, 50 steps, 1 s/step'
_diffrn_radiation_type MoK\a
_diffrn_radiation_wavelength 0.71073
_diffrn_reflns_av_R_equivalents 0.058
_diffrn_reflns_limit_h_max 16
_diffrn_reflns_limit_h_min -16
_diffrn_reflns_limit_k_max 13
_diffrn_reflns_limit_k_min 0
_diffrn_reflns_limit_l_max 17
_diffrn_reflns_limit_l_min 0
_diffrn_reflns_number 7858
_diffrn_reflns_theta_max 30
_diffrn_standards_decay_% 10
_diffrn_standards_interval_count 50
_diffrn_standards_number 2
_exptl_absorpt_coefficient_mu 1.17
_exptl_absorpt_correction_T_max 0.873
_exptl_absorpt_correction_T_min 0.584
_exptl_absorpt_correction_type integration
_exptl_crystal_colour yellow
_exptl_crystal_density_diffrn 1.538
_exptl_crystal_description '{10-1} {101}(010)(1-10)(-1-10)'
_exptl_crystal_size_max 0.74
_exptl_crystal_size_mid 0.46
_exptl_crystal_size_min 0.11
_refine_diff_density_max 1.60(10)
_refine_diff_density_min -2.20(10)
_refine_ls_extinction_method none
_refine_ls_goodness_of_fit_obs 1.517
_refine_ls_hydrogen_treatment refxyz
_refine_ls_number_parameters 224
_refine_ls_number_reflns 2824
_refine_ls_R_factor_obs 0.042
_refine_ls_shift/esd_max 0.13
_refine_ls_structure_factor_coef F
_refine_ls_weighting_details 'w = ([\s~cs~(F^2^) + 1.03F^2^]^1/2^ - {F})^-1^'
_refine_ls_weighting_scheme calc
_refine_ls_wR_factor_obs 0.052
_reflns_number_observed 2824
_reflns_number_total 3969
_reflns_observed_criterion I>3\s(I)
_cod_data_source_file ab1077.cif
_cod_data_source_block ab1077_sturcture_1_of_1
_cod_depositor_comments
;
The following automatic conversions were performed:

'_refine_ls_weighting_scheme' value '([\s~cs~(F^2^) + 1.03F^2^]^1/2^
- {F})^-1^' was changed to 'calc'. New tag
'_refine_ls_weighting_details' was created. The value of the new tag
was set to 'w = ([\s~cs~(F^2^) + 1.03F^2^]^1/2^ - {F})^-1^'.

Automatic conversion script
Id: cif_fix_values 3143 2015-03-26 13:38:13Z robertas 
;
_cod_original_sg_symbol_H-M 'P 21/n'
_cod_original_formula_sum 'C24 H32 Cl2 N2 O6 Sn1'
_cod_database_code 2009362

loop_
_space_group_symop_id
_space_group_symop_operation_xyz
1 x,y,z
2 -x+1/2,y+1/2,-z+1/2
3 -x,-y,-z
4 x+1/2,-y+1/2,z+1/2

loop_
_atom_site_label
_atom_site_fract_x
_atom_site_fract_y
_atom_site_fract_z
_atom_site_U_iso_or_equiv
Sn .0 .0 .50000 .0316(2)
Cl .05483(10) .21486(12) .39358(9) .0502(6)
C1 -.1741(4) .0615(6) .4496(4) .046(2)
O2 .0411(2) .1427(3) .6493(2) .0400(10)
C3 -.0227(3) .2079(4) .7048(3) .033(2)
C4 -.1137(4) .1393(5) .7339(4) .045(2)
C5 -.1777(4) .2070(6) .7936(4) .054(3)
C6 -.1544(5) .3464(6) .8288(4) .061(3)
C7 -.0666(4) .4169(5) .8033(4) .055(3)
C8 .0003(3) .3506(4) .7398(3) .038(2)
C9 .0897(4) .4309(5) .7141(3) .043(2)
N10 .1549(3) .3824(4) .6564(3) .043(2)
C11 .2456(4) .4644(5) .6277(4) .051(3)
C12 .1998(6) .5460(7) .5213(6) .068(4)
C13 .3389(3) .3565(5) .6216(3) .045(2)
O14 .3359(3) .2328(3) .6401(3) .059(2)
O15 .4243(3) .4211(3) .5929(3) .058(2)
C16 .5215(5) .3341(7) .5895(5) .065(3)
H1A -.217(6) -.048(7) .439(5) .093(19)
H1B -.189(5) .114(6) .399(5) .08(2)
H1C -.197(5) .112(6) .496(4) .065(16)
H4 -.129(4) .054(6) .718(4) .050(13)
H5 -.246(5) .164(5) .804(4) .063(14)
H6 -.197(5) .380(6) .868(5) .083(18)
H7 -.056(6) .515(6) .817(6) .10(2)
H9 .103(5) .546(6) .744(4) .069(16)
H10 .142(4) .302(5) .633(4) .038(12)
H11 .270(5) .564(6) .676(5) .078(16)
H12A .139(5) .615(5) .534(4) .066(15)
H12B .270(6) .604(7) .519(6) .10(2)
H12C .174(7) .453(10) .477(7) .143(16)
H16A .552(5) .291(6) .663(5) .072(16)
H16B .499(4) .257(6) .529(4) .058(15)
H16C .568(7) .394(8) .544(7) .15(3)

loop_
_geom_angle_atom_site_label_1
_geom_angle_atom_site_label_2
_geom_angle_atom_site_label_3
_geom_angle
_geom_angle_publ_flag
Cl Sn C1 90.2(2) yes
Cl Sn O2 86.10(10) yes
C1 Sn O2 93.90(10) yes
Sn O2 C3 133.2(2) yes
O2 C3 C4 122.1(3) yes
O2 C3 C8 120.6(3) yes
C4 C3 C8 117.2(4) yes
C3 C4 C5 121.7(4) yes
C4 C5 C6 121.1(5) yes
C5 C6 C7 119.4(5) yes
C6 C7 C8 121.0(5) yes
C3 C8 C7 119.6(4) yes
C3 C8 C9 122.1(3) yes
C7 C8 C9 118.3(4) yes
C8 C9 N10 123.7(4) yes
C9 N10 C11 124.3(4) yes
N10 C11 C12 111.1(4) yes
N10 C11 C13 105.9(3) yes
C12 C11 C13 113.2(4) yes
C11 C13 O14 125.2(4) yes
C11 C13 O15 110.3(4) yes
O14 C13 O15 124.4(4) yes
C13 O15 C16 116.7(4) yes
O2 H10 N10 137(4) yes

loop_
_geom_bond_atom_site_label_1
_geom_bond_atom_site_label_2
_geom_bond_distance
_geom_bond_publ_flag
Sn Cl 2.5990(10) yes
Sn O2 2.244(3) yes
Sn C1 2.111(4) yes
O2 C3 1.318(4) yes
C3 C4 1.403(6) yes
C3 C8 1.415(5) yes
C4 C5 1.367(6) yes
C5 C6 1.386(7) yes
C6 C7 1.359(7) yes
O2 N10 2.628(4) yes
N10 H10 0.81(4) yes
C7 C8 1.418(5) yes
C8 C9 1.423(6) yes
C9 N10 1.286(5) yes
N10 C11 1.461(6) yes
C11 C12 1.508(8) yes
C11 C13 1.533(7) yes
C13 O14 1.187(5) yes
C13 O15 1.327(5) yes
O15 C16 1.441(6) yes
O2 H10 1.98(4) yes
